data_4022872
loop_
_publ_author_name
'Harry W. Gibson'
'Hong Wang'
'Carla Slebodnick'
'Joseph Merola'
'W. Scott Kassel'
'Arnold L. Rheingold'

_publ_contact_author_address
;Department of Chemistry (0212)
Virginia Tech
Blacksburg, VA 24061
;
_publ_contact_author_email hwgibson@vt.edu
_publ_contact_author_fax 540-231-8517
_publ_contact_author_name 'Gibson, Harry W.'
_publ_contact_author_phone 540-231-5902
_publ_section_title
;
 Isomeric 2,6-Pyridino-Cryptands Based on Dibenzo-24-crown-8
;
_journal_name_full 'Journal of Organic Chemistry'
_journal_page_first 3381
_journal_page_last 3393
_journal_paper_doi 10.1021/jo070030l
_journal_volume 72
_journal_year 2007
_chemical_formula_moiety 'C33 H37 N O12, C14 H18 N2 O2, 2(F6 P)'
_chemical_formula_sum 'C47 H55 F12 N3 O14 P2'
_chemical_formula_weight 1175.88
_chemical_name_common cs537
_chemical_name_systematic
; 
 ? 
;
_space_group_IT_number 2
_symmetry_cell_setting triclinic
_symmetry_space_group_name_Hall '-P 1'
_symmetry_space_group_name_H-M 'P -1'
_atom_sites_solution_hydrogens geom
_atom_sites_solution_primary direct
_atom_sites_solution_secondary difmap
_audit_creation_method SHELXL-97
_cell_angle_alpha 80.93(2)
_cell_angle_beta 75.01(3)
_cell_angle_gamma 71.65(2)
_cell_formula_units_Z 2
_cell_length_a 10.545(3)
_cell_length_b 13.057(3)
_cell_length_c 19.973(6)
_cell_measurement_reflns_used 1332
_cell_measurement_temperature 100(2)
_cell_measurement_theta_max 55.0
_cell_measurement_theta_min 2.3
_cell_volume 2512.7(12)
_computing_cell_refinement 'CrysAlis (Oxford Diffraction)'
_computing_data_collection 'CrysAlis (Oxford Diffraction)'
_computing_data_reduction 'CrysAlis (Oxford Diffraction)'
_computing_molecular_graphics 'Bruker SHELXTL'
_computing_publication_material 'Bruker SHELXTL'
_computing_structure_refinement 'SHELXL-97 (Sheldrick, 1997)'
_computing_structure_solution 'SHELXS-97 (Sheldrick, 1990)'
_diffrn_ambient_temperature 100(2)
_diffrn_detector CCD
_diffrn_detector_area_resol_mean 4.1570
_diffrn_detector_type 'Oxford Diffraction Onyx CCD'
_diffrn_measured_fraction_theta_full 0.987
_diffrn_measured_fraction_theta_max 0.987
_diffrn_measurement_device '\k-geometry diffractometer'
_diffrn_measurement_device_type 'Oxford Diffraction PX Ultra'
_diffrn_measurement_method 'phi and omega scans'
_diffrn_radiation_monochromator graphite
_diffrn_radiation_probe x-ray
_diffrn_radiation_type CuK\a
_diffrn_radiation_wavelength 1.54178
_diffrn_reflns_av_R_equivalents 0.0326
_diffrn_reflns_av_sigmaI/netI 0.0554
_diffrn_reflns_limit_h_max 12
_diffrn_reflns_limit_h_min -12
_diffrn_reflns_limit_k_max 11
_diffrn_reflns_limit_k_min -15
_diffrn_reflns_limit_l_max 23
_diffrn_reflns_limit_l_min -23
_diffrn_reflns_number 11884
_diffrn_reflns_theta_full 66.60
_diffrn_reflns_theta_max 66.60
_diffrn_reflns_theta_min 4.09
_diffrn_source 'Enhance (Cu) X-ray Source'
_diffrn_source_current 40
_diffrn_source_voltage 50
_diffrn_standards_number 0
_exptl_absorpt_coefficient_mu 1.813
_exptl_absorpt_correction_T_max 0.929
_exptl_absorpt_correction_T_min 0.834
_exptl_absorpt_correction_type numerical
_exptl_absorpt_process_details 'CrysAlis (Oxford Diffraction)'
_exptl_crystal_colour orange
_exptl_crystal_density_diffrn 1.554
_exptl_crystal_density_method 'not measured'
_exptl_crystal_description 'triangular plate'
_exptl_crystal_F_000 1216
_exptl_crystal_size_max 0.129
_exptl_crystal_size_mid 0.129
_exptl_crystal_size_min 0.045
_refine_diff_density_max 0.759
_refine_diff_density_min -0.348
_refine_diff_density_rms 0.081
_refine_ls_extinction_method none
_refine_ls_goodness_of_fit_ref 1.072
_refine_ls_hydrogen_treatment mixed
_refine_ls_matrix_type full
_refine_ls_number_parameters 788
_refine_ls_number_reflns 8778
_refine_ls_number_restraints 1
_refine_ls_restrained_S_all 1.072
_refine_ls_R_factor_all 0.0956
_refine_ls_R_factor_gt 0.0683
_refine_ls_shift/su_max 0.000
_refine_ls_shift/su_mean 0.000
_refine_ls_structure_factor_coef Fsqd
_refine_ls_weighting_details 'calc w=1/[\s^2^(Fo^2^)+(0.0763P)^2^+5.3725P] where P=(Fo^2^+2Fc^2^)/3'
_refine_ls_weighting_scheme calc
_refine_ls_wR_factor_gt 0.1708
_refine_ls_wR_factor_ref 0.1841
_reflns_number_gt 6310
_reflns_number_total 8778
_reflns_threshold_expression >2sigma(I)
_cod_data_source_file jo070030lrom20070106_120115.cif
_cod_data_source_block 4.6
_cod_depositor_comments
;
The following automatic conversions were performed:
'_symmetry_cell_setting' value 'Triclinic' changed to 'triclinic'
according to '/home/saulius/struct/CIF-dictionaries/cif_core.dic'
dictionary named 'cif_core.dic' version 2.4.1 from 2010-06-29.

Automatic conversion script
Id: cif_fix_enum 1527 2010-12-29 10:47:43Z saulius 
;
_cod_database_code 4022872

loop_
_symmetry_equiv_pos_as_xyz
'x, y, z'
'-x, -y, -z'

loop_
_atom_site_label
_atom_site_type_symbol
_atom_site_fract_x
_atom_site_fract_y
_atom_site_fract_z
_atom_site_U_iso_or_equiv
_atom_site_adp_type
_atom_site_occupancy
_atom_site_symmetry_multiplicity
_atom_site_calc_flag
_atom_site_refinement_flags
_atom_site_disorder_assembly
_atom_site_disorder_group
P1 P 0.09454(10) 0.70456(8) 0.97965(6) 0.0237(2) Uani 1 1 d . . .
F1 F 0.0389(3) 0.6424(2) 0.93608(14) 0.0362(6) Uani 1 1 d . . .
F2 F 0.2490(2) 0.6553(2) 0.93580(14) 0.0381(6) Uani 1 1 d . . .
F3 F 0.1170(3) 0.5997(2) 1.03398(15) 0.0508(8) Uani 1 1 d . . .
F4 F 0.1522(3) 0.7648(3) 1.02283(16) 0.0517(8) Uani 1 1 d . . .
F5 F -0.0570(3) 0.7514(2) 1.02426(15) 0.0413(7) Uani 1 1 d . . .
F6 F 0.0733(3) 0.8062(2) 0.92422(16) 0.0452(7) Uani 1 1 d . . .
P2A P 0.9897(2) 0.3481(2) 0.43974(11) 0.0313(5) Uani 0.50 1 d P A 1
F7A F 0.9673(7) 0.4734(5) 0.4420(3) 0.0481(15) Uani 0.50 1 d P A 1
F8A F 0.8902(6) 0.3468(5) 0.5165(3) 0.0477(15) Uani 0.50 1 d P A 1
F9A F 0.8569(6) 0.3779(5) 0.4059(4) 0.0425(15) Uani 0.50 1 d P A 1
F10A F 1.0844(6) 0.3499(6) 0.3648(3) 0.0530(17) Uani 0.50 1 d P A 1
F11A F 1.0096(7) 0.2241(5) 0.4398(4) 0.0611(19) Uani 0.50 1 d P A 1
F12A F 1.1196(6) 0.3230(5) 0.4737(3) 0.0479(15) Uani 0.50 1 d P A 1
P2B P 0.8943(3) 0.3086(2) 0.44038(12) 0.0368(6) Uani 0.50 1 d P B 2
F7B F 1.0347(6) 0.2840(5) 0.3833(3) 0.0464(14) Uani 0.50 1 d P B 2
F8B F 0.9784(7) 0.2627(5) 0.5006(3) 0.0570(17) Uani 0.50 1 d P B 2
F9B F 0.8869(7) 0.1916(5) 0.4365(4) 0.067(2) Uani 0.50 1 d P B 2
F10B F 0.8088(7) 0.3537(5) 0.3814(3) 0.0444(15) Uani 0.50 1 d P B 2
F11B F 0.8980(11) 0.4267(6) 0.4450(5) 0.096(3) Uani 0.50 1 d P B 2
F12B F 0.7526(8) 0.3320(9) 0.4971(4) 0.101(3) Uani 0.50 1 d P B 2
O1 O 0.1814(3) 0.0622(2) 0.78973(14) 0.0235(6) Uani 1 1 d . . .
O2 O 0.3922(3) -0.0230(2) 0.86479(16) 0.0275(7) Uani 1 1 d . . .
O3 O 0.6244(3) -0.0319(2) 0.92132(14) 0.0236(6) Uani 1 1 d . . .
O4 O 0.7412(3) 0.1192(2) 0.81665(14) 0.0248(6) Uani 1 1 d . . .
O5 O 0.7842(3) 0.1153(2) 0.68511(14) 0.0252(6) Uani 1 1 d . . .
O6 O 0.6677(3) -0.0107(2) 0.62654(16) 0.0276(6) Uani 1 1 d . . .
O7 O 0.4712(3) -0.0542(2) 0.57125(14) 0.0261(6) Uani 1 1 d . . .
O8 O 0.2117(3) 0.0632(2) 0.65846(13) 0.0213(6) Uani 1 1 d . . .
O9 O -0.0094(2) 0.51947(19) 0.77512(14) 0.0188(6) Uani 1 1 d . . .
O10 O -0.2001(3) 0.6595(2) 0.80088(15) 0.0256(6) Uani 1 1 d . . .
O11 O 0.4054(3) 0.5659(2) 0.78492(18) 0.0309(7) Uani 1 1 d . . .
O12 O 0.4378(3) 0.7309(2) 0.77086(18) 0.0339(7) Uani 1 1 d . . .
O13 O 0.5279(3) 0.3205(2) 0.99417(15) 0.0288(7) Uani 1 1 d . . .
H13A H 0.5865 0.3495 0.9976 0.043 Uiso 1 1 calc R . .
O14A O 0.6423(7) 0.2821(6) 0.4929(4) 0.0442(16) Uani 0.50 1 d P C 1
H14A H 0.7075 0.3077 0.4729 0.066 Uiso 0.50 1 calc PR C 1
O14B O 0.3472(10) 0.4670(6) 0.4710(4) 0.068(3) Uani 0.50 1 d P D 2
H14B H 0.2887 0.5103 0.4505 0.103 Uiso 0.50 1 calc PR D 2
N1 N 0.1469(3) 0.6504(2) 0.77188(16) 0.0169(6) Uani 1 1 d . . .
N2 N 0.3003(3) 0.3158(3) 0.95014(19) 0.0247(8) Uani 1 1 d . . .
N3 N 0.3950(4) 0.2969(3) 0.5909(2) 0.0303(8) Uani 1 1 d . . .
C1 C 0.1134(4) 0.1585(3) 0.7586(2) 0.0182(8) Uani 1 1 d . . .
C2 C 0.0386(4) 0.2514(3) 0.7917(2) 0.0187(8) Uani 1 1 d . . .
H2A H 0.0258 0.2512 0.8406 0.022 Uiso 1 1 calc R . .
C3 C -0.0187(4) 0.3466(3) 0.7524(2) 0.0204(8) Uani 1 1 d . . .
C4 C -0.0016(4) 0.3457(3) 0.6823(2) 0.0230(9) Uani 1 1 d . . .
H4A H -0.0411 0.4099 0.6562 0.028 Uiso 1 1 calc R . .
C5 C 0.0727(4) 0.2521(3) 0.6483(2) 0.0222(8) Uani 1 1 d . . .
H5A H 0.0826 0.2524 0.5996 0.027 Uiso 1 1 calc R . .
C6 C 0.1319(4) 0.1588(3) 0.6863(2) 0.0194(8) Uani 1 1 d . . .
C7 C 0.1565(4) 0.0473(3) 0.8643(2) 0.0218(8) Uani 1 1 d . . .
H7A H 0.0650 0.0363 0.8840 0.026 Uiso 1 1 calc R . .
H7B H 0.1603 0.1116 0.8833 0.026 Uiso 1 1 calc R . .
C8 C 0.2662(4) -0.0505(3) 0.8819(2) 0.0226(8) Uani 1 1 d . . .
H8A H 0.2434 -0.0737 0.9321 0.027 Uiso 1 1 calc R . .
H8B H 0.2743 -0.1108 0.8552 0.027 Uiso 1 1 calc R . .
C9 C 0.5047(4) -0.1153(3) 0.8708(2) 0.0270(9) Uani 1 1 d . . .
H9A H 0.5177 -0.1650 0.8354 0.032 Uiso 1 1 calc R . .
H9B H 0.4866 -0.1543 0.9174 0.032 Uiso 1 1 calc R . .
C10 C 0.6315(4) -0.0803(3) 0.8606(2) 0.0221(8) Uani 1 1 d . . .
H10A H 0.7138 -0.1436 0.8528 0.027 Uiso 1 1 calc R . .
H10B H 0.6381 -0.0274 0.8194 0.027 Uiso 1 1 calc R . .
C11 C 0.7449(4) -0.0013(3) 0.9188(2) 0.0253(9) Uani 1 1 d . . .
H11A H 0.8250 -0.0501 0.8898 0.030 Uiso 1 1 calc R . .
H11B H 0.7610 -0.0104 0.9664 0.030 Uiso 1 1 calc R . .
C12 C 0.7331(4) 0.1141(3) 0.8896(2) 0.0244(9) Uani 1 1 d . . .
H12A H 0.6446 0.1626 0.9126 0.029 Uiso 1 1 calc R . .
H12B H 0.8082 0.1373 0.8977 0.029 Uiso 1 1 calc R . .
C13 C 0.7302(4) 0.2164(3) 0.7089(2) 0.0227(9) Uani 1 1 d . . .
C14 C 0.6971(4) 0.3127(3) 0.6675(2) 0.0266(9) Uani 1 1 d . . .
H14C H 0.7166 0.3120 0.6183 0.032 Uiso 1 1 calc R . .
C15 C 0.6351(4) 0.4105(3) 0.6982(3) 0.0308(10) Uani 1 1 d . . .
H15A H 0.6118 0.4761 0.6698 0.037 Uiso 1 1 calc R . .
C16 C 0.6074(4) 0.4127(3) 0.7694(2) 0.0257(9) Uani 1 1 d . . .
C17 C 0.6457(4) 0.3167(3) 0.8113(2) 0.0246(9) Uani 1 1 d . . .
H17A H 0.6311 0.3182 0.8601 0.030 Uiso 1 1 calc R . .
C18 C 0.7058(4) 0.2184(3) 0.7805(2) 0.0203(8) Uani 1 1 d . . .
C19 C 0.8062(4) 0.1057(3) 0.6125(2) 0.0251(9) Uani 1 1 d . . .
H19A H 0.8952 0.1178 0.5875 0.030 Uiso 1 1 calc R . .
H19B H 0.7325 0.1599 0.5931 0.030 Uiso 1 1 calc R . .
C20 C 0.8061(4) -0.0068(3) 0.6050(2) 0.0268(9) Uani 1 1 d . . .
H20A H 0.8439 -0.0241 0.5560 0.032 Uiso 1 1 calc R . .
H20B H 0.8632 -0.0601 0.6343 0.032 Uiso 1 1 calc R . .
C21 C 0.6540(4) -0.1163(3) 0.6290(2) 0.0270(9) Uani 1 1 d . . .
H21A H 0.6862 -0.1619 0.6693 0.032 Uiso 1 1 calc R . .
H21B H 0.7098 -0.1510 0.5860 0.032 Uiso 1 1 calc R . .
C22 C 0.5043(4) -0.1054(3) 0.6356(2) 0.0255(9) Uani 1 1 d . . .
H22A H 0.4883 -0.1776 0.6448 0.031 Uiso 1 1 calc R . .
H22B H 0.4468 -0.0611 0.6744 0.031 Uiso 1 1 calc R . .
C23 C 0.3365(4) -0.0471(3) 0.5653(2) 0.0264(9) Uani 1 1 d . . .
H23A H 0.3062 -0.1067 0.5955 0.032 Uiso 1 1 calc R . .
H23B H 0.3395 -0.0570 0.5167 0.032 Uiso 1 1 calc R . .
C24 C 0.2338(4) 0.0588(3) 0.5852(2) 0.0239(9) Uani 1 1 d . . .
H24A H 0.2685 0.1196 0.5598 0.029 Uiso 1 1 calc R . .
H24B H 0.1465 0.0650 0.5727 0.029 Uiso 1 1 calc R . .
C25 C -0.0990(4) 0.4486(3) 0.7878(2) 0.0254(9) Uani 1 1 d . . .
H25A H -0.1815 0.4854 0.7689 0.030 Uiso 1 1 calc R . .
H25B H -0.1289 0.4311 0.8384 0.030 Uiso 1 1 calc R . .
C26 C -0.0770(4) 0.6242(3) 0.78320(19) 0.0181(8) Uani 1 1 d . . .
C27 C 0.5398(4) 0.5179(3) 0.8034(3) 0.0344(11) Uani 1 1 d . . .
H27A H 0.5276 0.5043 0.8545 0.041 Uiso 1 1 calc R . .
H27B H 0.5973 0.5678 0.7866 0.041 Uiso 1 1 calc R . .
C28 C 0.3670(4) 0.6735(3) 0.7723(2) 0.0223(8) Uani 1 1 d . . .
C29 C 0.0162(4) 0.6961(3) 0.76723(19) 0.0177(8) Uani 1 1 d . . .
C30 C -0.0404(4) 0.8053(3) 0.7515(2) 0.0208(8) Uani 1 1 d . . .
H30A H -0.1336 0.8330 0.7484 0.025 Uiso 1 1 calc R . .
C31 C 0.0417(4) 0.8735(3) 0.7404(2) 0.0239(9) Uani 1 1 d . . .
H31A H 0.0063 0.9488 0.7287 0.029 Uiso 1 1 calc R . .
C32 C 0.1759(4) 0.8298(3) 0.7466(2) 0.0206(8) Uani 1 1 d . . .
H32A H 0.2344 0.8747 0.7403 0.025 Uiso 1 1 calc R . .
C33 C 0.2238(4) 0.7183(3) 0.7624(2) 0.0204(8) Uani 1 1 d . . .
C34 C 0.2433(4) 0.4036(3) 0.9108(2) 0.0254(9) Uani 1 1 d . . .
H34A H 0.1937 0.4692 0.9319 0.030 Uiso 1 1 calc R . .
C35 C 0.2551(4) 0.4005(3) 0.8416(2) 0.0222(9) Uani 1 1 d . . .
H35A H 0.2141 0.4634 0.8150 0.027 Uiso 1 1 calc R . .
C36 C 0.3275(4) 0.3046(3) 0.8098(2) 0.0226(9) Uani 1 1 d . . .
C37 C 0.3806(4) 0.2134(3) 0.8524(2) 0.0264(9) Uani 1 1 d . . .
H37A H 0.4275 0.1461 0.8329 0.032 Uiso 1 1 calc R . .
C38 C 0.3655(4) 0.2205(3) 0.9217(2) 0.0282(10) Uani 1 1 d . . .
H38A H 0.4013 0.1579 0.9501 0.034 Uiso 1 1 calc R . .
C39 C 0.2925(4) 0.3250(4) 1.0237(2) 0.0303(10) Uani 1 1 d . . .
H39A H 0.3103 0.2519 1.0487 0.036 Uiso 1 1 calc R . .
H39B H 0.1990 0.3680 1.0453 0.036 Uiso 1 1 calc R . .
C40 C 0.3956(4) 0.3787(4) 1.0307(2) 0.0285(9) Uani 1 1 d . . .
H40A H 0.3718 0.4549 1.0109 0.034 Uiso 1 1 calc R . .
H40B H 0.3953 0.3779 1.0804 0.034 Uiso 1 1 calc R . .
C41 C 0.3316(5) 0.3909(4) 0.6209(2) 0.0340(10) Uani 1 1 d . . .
H41A H 0.3028 0.4556 0.5926 0.041 Uiso 1 1 calc R . .
C42 C 0.3079(4) 0.3951(3) 0.6908(2) 0.0275(9) Uani 1 1 d . . .
H42A H 0.2623 0.4623 0.7106 0.033 Uiso 1 1 calc R . .
C43 C 0.3503(4) 0.3008(3) 0.7340(2) 0.0232(9) Uani 1 1 d . . .
C44 C 0.4159(4) 0.2046(3) 0.7011(3) 0.0283(10) Uani 1 1 d . . .
H44A H 0.4464 0.1387 0.7280 0.034 Uiso 1 1 calc R . .
C45 C 0.4366(4) 0.2045(3) 0.6307(3) 0.0308(10) Uani 1 1 d . . .
H45A H 0.4810 0.1384 0.6095 0.037 Uiso 1 1 calc R . .
C46 C 0.4204(6) 0.2957(5) 0.5136(3) 0.0483(13) Uani 1 1 d D . .
H46 H 0.434(5) 0.218(2) 0.508(3) 0.041(14) Uiso 1 1 d D . .
C47A C 0.5232(9) 0.3485(7) 0.4758(5) 0.0298(19) Uani 0.50 1 d P C 1
H47A H 0.5301 0.3539 0.4251 0.036 Uiso 0.50 1 calc PR C 1
H47C H 0.5016 0.4220 0.4908 0.036 Uiso 0.50 1 calc PR C 1
C47B C 0.3263(12) 0.3577(9) 0.4814(6) 0.052(3) Uani 0.50 1 d P D 2
H47D H 0.2335 0.3600 0.5098 0.062 Uiso 0.50 1 calc PR D 2
H47B H 0.3370 0.3305 0.4361 0.062 Uiso 0.50 1 calc PR D 2

loop_
_atom_site_aniso_label
_atom_site_aniso_U_11
_atom_site_aniso_U_22
_atom_site_aniso_U_33
_atom_site_aniso_U_23
_atom_site_aniso_U_13
_atom_site_aniso_U_12
P1 0.0185(5) 0.0283(5) 0.0266(6) -0.0100(4) -0.0013(4) -0.0091(4)
F1 0.0294(13) 0.0420(15) 0.0441(16) -0.0184(12) -0.0063(12) -0.0143(11)
F2 0.0161(12) 0.0483(16) 0.0458(16) -0.0167(12) 0.0024(11) -0.0050(11)
F3 0.0569(19) 0.0491(17) 0.0412(17) 0.0093(13) -0.0133(14) -0.0124(14)
F4 0.0425(17) 0.077(2) 0.0533(18) -0.0348(16) -0.0055(14) -0.0318(15)
F5 0.0221(13) 0.0452(15) 0.0554(18) -0.0269(13) 0.0127(12) -0.0144(11)
F6 0.0381(15) 0.0342(15) 0.0605(19) 0.0068(13) -0.0095(14) -0.0127(12)
P2A 0.0213(11) 0.0410(14) 0.0222(11) -0.0015(9) -0.0027(9) 0.0017(10)
F7A 0.054(4) 0.057(4) 0.039(3) -0.006(3) -0.006(3) -0.027(3)
F8A 0.043(3) 0.055(4) 0.027(3) 0.006(3) 0.010(2) -0.007(3)
F9A 0.021(3) 0.052(4) 0.058(4) -0.025(4) -0.016(3) 0.002(3)
F10A 0.028(3) 0.093(5) 0.029(3) -0.008(3) -0.003(2) -0.007(3)
F11A 0.049(4) 0.033(3) 0.092(6) -0.014(3) -0.011(4) 0.002(3)
F12A 0.033(3) 0.074(4) 0.036(3) 0.000(3) -0.010(2) -0.014(3)
P2B 0.0477(16) 0.0313(13) 0.0234(12) -0.0056(10) -0.0170(11) 0.0086(12)
F7B 0.041(3) 0.058(4) 0.037(3) -0.006(3) -0.011(3) -0.008(3)
F8B 0.079(5) 0.059(4) 0.031(3) 0.004(3) -0.032(3) -0.003(4)
F9B 0.057(4) 0.043(3) 0.110(6) 0.008(4) -0.051(4) -0.010(3)
F10B 0.048(4) 0.046(3) 0.027(3) -0.007(2) -0.017(3) 0.011(3)
F11B 0.151(9) 0.033(4) 0.126(8) -0.026(4) -0.105(7) 0.013(5)
F12B 0.051(4) 0.188(10) 0.033(4) -0.015(5) -0.004(3) 0.007(5)
O1 0.0265(15) 0.0180(13) 0.0217(14) -0.0035(11) -0.0051(12) 0.0002(11)
O2 0.0213(14) 0.0155(13) 0.0486(19) 0.0003(12) -0.0157(13) -0.0044(11)
O3 0.0211(14) 0.0300(15) 0.0227(15) -0.0056(12) -0.0049(11) -0.0096(12)
O4 0.0308(15) 0.0178(13) 0.0258(15) -0.0057(11) -0.0052(12) -0.0060(11)
O5 0.0258(15) 0.0222(14) 0.0270(15) -0.0049(12) -0.0077(12) -0.0034(12)
O6 0.0187(14) 0.0253(15) 0.0399(17) -0.0071(12) -0.0105(13) -0.0025(11)
O7 0.0195(14) 0.0371(16) 0.0232(15) -0.0011(12) -0.0074(12) -0.0090(12)
O8 0.0226(14) 0.0212(13) 0.0193(14) -0.0053(11) -0.0045(11) -0.0035(11)
O9 0.0110(12) 0.0150(12) 0.0299(15) -0.0043(11) -0.0037(11) -0.0025(10)
O10 0.0131(14) 0.0218(14) 0.0392(17) -0.0082(12) -0.0013(12) -0.0021(11)
O11 0.0159(14) 0.0140(13) 0.066(2) -0.0060(13) -0.0173(14) -0.0010(11)
O12 0.0265(16) 0.0254(15) 0.058(2) 0.0024(14) -0.0212(15) -0.0118(13)
O13 0.0180(14) 0.0389(17) 0.0318(16) -0.0081(13) -0.0060(12) -0.0085(12)
O14A 0.037(4) 0.048(4) 0.050(4) -0.004(3) -0.009(3) -0.016(3)
O14B 0.114(8) 0.033(4) 0.039(4) -0.013(3) -0.001(5) -0.003(4)
N1 0.0142(15) 0.0170(15) 0.0194(16) -0.0046(12) -0.0043(12) -0.0025(12)
N2 0.0181(16) 0.0206(17) 0.038(2) 0.0068(15) -0.0130(15) -0.0083(14)
N3 0.0212(18) 0.0296(19) 0.040(2) -0.0115(16) -0.0020(16) -0.0066(15)
C1 0.0143(18) 0.0168(18) 0.026(2) -0.0012(15) -0.0061(15) -0.0075(14)
C2 0.0133(18) 0.0201(19) 0.025(2) -0.0043(15) -0.0051(15) -0.0057(15)
C3 0.0108(17) 0.0176(19) 0.036(2) -0.0060(16) -0.0053(16) -0.0063(14)
C4 0.0145(18) 0.022(2) 0.035(2) 0.0009(17) -0.0101(17) -0.0058(15)
C5 0.0161(19) 0.027(2) 0.025(2) -0.0030(16) -0.0081(16) -0.0043(16)
C6 0.0174(18) 0.0166(18) 0.027(2) -0.0065(15) -0.0048(16) -0.0073(15)
C7 0.0198(19) 0.025(2) 0.022(2) -0.0050(16) -0.0030(16) -0.0071(16)
C8 0.021(2) 0.023(2) 0.027(2) -0.0027(16) -0.0060(17) -0.0091(16)
C9 0.028(2) 0.0156(19) 0.040(3) -0.0016(17) -0.0119(19) -0.0060(16)
C10 0.022(2) 0.0190(19) 0.024(2) -0.0043(16) -0.0062(16) -0.0023(16)
C11 0.023(2) 0.031(2) 0.027(2) -0.0049(17) -0.0133(17) -0.0087(17)
C12 0.019(2) 0.027(2) 0.030(2) -0.0083(17) -0.0090(17) -0.0051(16)
C13 0.0136(18) 0.022(2) 0.035(2) -0.0029(17) -0.0075(17) -0.0067(15)
C14 0.022(2) 0.026(2) 0.034(2) 0.0022(18) -0.0092(18) -0.0113(17)
C15 0.020(2) 0.021(2) 0.054(3) 0.0056(19) -0.017(2) -0.0074(17)
C16 0.0116(18) 0.021(2) 0.048(3) -0.0057(18) -0.0104(18) -0.0051(15)
C17 0.0139(18) 0.025(2) 0.036(2) -0.0099(18) -0.0028(17) -0.0071(16)
C18 0.0133(18) 0.0151(18) 0.034(2) -0.0023(16) -0.0068(16) -0.0048(14)
C19 0.020(2) 0.032(2) 0.023(2) -0.0038(17) -0.0058(17) -0.0053(17)
C20 0.0166(19) 0.038(2) 0.027(2) -0.0097(18) -0.0062(17) -0.0052(17)
C21 0.026(2) 0.024(2) 0.032(2) -0.0057(17) -0.0116(18) -0.0042(17)
C22 0.025(2) 0.028(2) 0.024(2) 0.0001(17) -0.0071(17) -0.0071(17)
C23 0.022(2) 0.035(2) 0.026(2) -0.0097(18) -0.0066(17) -0.0097(18)
C24 0.024(2) 0.029(2) 0.022(2) -0.0036(17) -0.0102(17) -0.0071(17)
C25 0.0141(18) 0.0179(19) 0.044(3) -0.0051(17) -0.0038(17) -0.0052(15)
C26 0.019(2) 0.0170(18) 0.0175(19) -0.0045(15) -0.0053(15) -0.0021(15)
C27 0.014(2) 0.027(2) 0.070(3) -0.010(2) -0.021(2) -0.0035(17)
C28 0.021(2) 0.022(2) 0.025(2) -0.0044(16) -0.0046(16) -0.0074(16)
C29 0.0146(18) 0.0201(19) 0.0174(19) -0.0055(15) -0.0026(15) -0.0025(15)
C30 0.0173(19) 0.0207(19) 0.022(2) -0.0024(15) -0.0062(16) 0.0000(15)
C31 0.022(2) 0.0201(19) 0.027(2) -0.0008(16) -0.0039(17) -0.0041(16)
C32 0.0206(19) 0.0191(19) 0.022(2) -0.0025(16) -0.0048(16) -0.0057(16)
C33 0.0198(19) 0.0207(19) 0.022(2) -0.0027(16) -0.0037(16) -0.0083(16)
C34 0.019(2) 0.018(2) 0.042(3) 0.0022(17) -0.0166(18) -0.0048(16)
C35 0.0136(18) 0.0180(19) 0.038(2) 0.0006(17) -0.0105(17) -0.0065(15)
C36 0.0099(17) 0.0167(18) 0.043(3) -0.0005(17) -0.0086(17) -0.0053(15)
C37 0.0163(19) 0.0161(19) 0.050(3) -0.0004(18) -0.0106(19) -0.0074(15)
C38 0.017(2) 0.020(2) 0.050(3) 0.0082(19) -0.0108(19) -0.0093(16)
C39 0.018(2) 0.035(2) 0.033(2) 0.0110(19) -0.0069(18) -0.0065(18)
C40 0.024(2) 0.033(2) 0.027(2) -0.0010(18) -0.0083(18) -0.0051(18)
C41 0.031(2) 0.026(2) 0.038(3) -0.0055(19) 0.000(2) -0.0032(18)
C42 0.020(2) 0.020(2) 0.039(3) -0.0034(18) -0.0042(18) -0.0031(16)
C43 0.0090(17) 0.0161(18) 0.045(3) -0.0030(17) -0.0051(17) -0.0052(14)
C44 0.0159(19) 0.020(2) 0.052(3) -0.0081(19) -0.0105(19) -0.0043(16)
C45 0.015(2) 0.025(2) 0.053(3) -0.014(2) -0.0059(19) -0.0037(16)
C46 0.054(3) 0.047(3) 0.043(3) -0.017(2) -0.003(3) -0.014(3)
C47A 0.031(5) 0.025(4) 0.029(5) -0.005(4) 0.001(4) -0.008(4)
C47B 0.053(7) 0.055(7) 0.046(6) -0.009(5) 0.001(5) -0.022(6)

loop_
_atom_type_symbol
_atom_type_description
_atom_type_scat_dispersion_real
_atom_type_scat_dispersion_imag
_atom_type_scat_source
C C 0.0181 0.0091 'International Tables Vol C Tables 4.2.6.8 and 6.1.1.4'
H H 0.0000 0.0000 'International Tables Vol C Tables 4.2.6.8 and 6.1.1.4'
N N 0.0311 0.0180 'International Tables Vol C Tables 4.2.6.8 and 6.1.1.4'
O O 0.0492 0.0322 'International Tables Vol C Tables 4.2.6.8 and 6.1.1.4'
F F 0.0727 0.0534 'International Tables Vol C Tables 4.2.6.8 and 6.1.1.4'
P P 0.2955 0.4335 'International Tables Vol C Tables 4.2.6.8 and 6.1.1.4'

loop_
_exptl_crystal_face_index_h
_exptl_crystal_face_index_k
_exptl_crystal_face_index_l
_exptl_crystal_face_perp_dist
0.00 0.00 1.00 0.0200
0.00 1.00 0.00 0.1000
0.00 -1.00 0.00 0.0290
1.00 1.00 0.00 0.0250
-1.00 0.00 -1.00 0.0800
0.00 0.00 -1.00 0.0250

loop_
_geom_angle_atom_site_label_1
_geom_angle_atom_site_label_2
_geom_angle_atom_site_label_3
_geom_angle
F6 P1 F4 90.68(18)
F6 P1 F5 90.97(16)
F4 P1 F5 90.54(15)
F6 P1 F1 89.82(16)
F4 P1 F1 179.03(17)
F5 P1 F1 90.28(14)
F6 P1 F3 178.41(18)
F4 P1 F3 90.64(18)
F5 P1 F3 89.91(17)
F1 P1 F3 88.85(16)
F6 P1 F2 90.19(15)
F4 P1 F2 89.12(15)
F5 P1 F2 178.79(17)
F1 P1 F2 90.05(14)
F3 P1 F2 88.94(16)
F11A P2A F10A 90.9(4)
F11A P2A F7A 178.3(4)
F10A P2A F7A 90.8(4)
F11A P2A F12A 90.8(4)
F10A P2A F12A 90.5(3)
F7A P2A F12A 88.9(4)
F11A P2A F8A 89.2(4)
F10A P2A F8A 179.2(4)
F7A P2A F8A 89.1(3)
F12A P2A F8A 90.3(3)
F11A P2A F9A 91.2(4)
F10A P2A F9A 89.9(3)
F7A P2A F9A 89.1(3)
F12A P2A F9A 178.0(4)
F8A P2A F9A 89.4(3)
F9B P2B F11B 178.7(6)
F9B P2B F7B 89.3(4)
F11B P2B F7B 91.9(5)
F9B P2B F10B 90.1(4)
F11B P2B F10B 89.5(4)
F7B P2B F10B 91.1(3)
F9B P2B F12B 89.9(5)
F11B P2B F12B 88.8(6)
F7B P2B F12B 179.1(5)
F10B P2B F12B 88.4(4)
F9B P2B F8B 89.6(4)
F11B P2B F8B 90.9(4)
F7B P2B F8B 89.7(4)
F10B P2B F8B 179.1(4)
F12B P2B F8B 90.8(4)
C1 O1 C7 119.1(3)
C9 O2 C8 111.5(3)
C10 O3 C11 113.3(3)
C18 O4 C12 119.1(3)
C13 O5 C19 118.6(3)
C21 O6 C20 113.5(3)
C22 O7 C23 114.7(3)
C6 O8 C24 117.8(3)
C26 O9 C25 114.1(3)
C28 O11 C27 116.0(3)
C29 N1 C33 115.9(3)
C34 N2 C38 119.9(4)
C34 N2 C39 119.6(4)
C38 N2 C39 120.5(3)
C41 N3 C45 119.7(4)
C41 N3 C46 119.9(4)
C45 N3 C46 120.4(4)
O1 C1 C2 125.7(3)
O1 C1 C6 114.0(3)
C2 C1 C6 120.2(3)
C1 C2 C3 119.6(4)
C4 C3 C2 119.8(4)
C4 C3 C25 120.2(4)
C2 C3 C25 120.0(4)
C3 C4 C5 121.3(4)
C6 C5 C4 119.3(4)
O8 C6 C5 124.8(4)
O8 C6 C1 115.4(3)
C5 C6 C1 119.9(3)
O1 C7 C8 106.7(3)
O2 C8 C7 108.1(3)
O2 C9 C10 109.2(3)
O3 C10 C9 108.7(3)
O3 C11 C12 112.3(3)
O4 C12 C11 107.9(3)
O5 C13 C18 115.0(3)
O5 C13 C14 125.2(4)
C18 C13 C14 119.7(4)
C13 C14 C15 119.9(4)
C16 C15 C14 120.6(4)
C15 C16 C17 119.9(4)
C15 C16 C27 121.2(4)
C17 C16 C27 118.9(4)
C16 C17 C18 119.4(4)
O4 C18 C13 115.2(3)
O4 C18 C17 124.4(4)
C13 C18 C17 120.3(4)
O5 C19 C20 107.0(3)
O6 C20 C19 107.6(3)
O6 C21 C22 108.0(3)
O7 C22 C21 106.9(3)
O7 C23 C24 112.9(3)
O8 C24 C23 108.5(3)
O9 C25 C3 107.9(3)
O10 C26 O9 124.6(3)
O10 C26 C29 122.2(3)
O9 C26 C29 113.3(3)
O11 C27 C16 107.6(3)
O12 C28 O11 124.5(4)
O12 C28 C33 122.1(4)
O11 C28 C33 113.4(3)
N1 C29 C30 124.5(3)
N1 C29 C26 117.7(3)
C30 C29 C26 117.8(3)
C29 C30 C31 118.6(3)
C32 C31 C30 118.6(4)
C31 C32 C33 118.5(4)
N1 C33 C32 123.8(3)
N1 C33 C28 118.5(3)
C32 C33 C28 117.7(3)
N2 C34 C35 121.6(4)
C34 C35 C36 119.9(4)
C35 C36 C37 117.3(4)
C35 C36 C43 121.1(3)
C37 C36 C43 121.5(4)
C38 C37 C36 120.5(4)
N2 C38 C37 120.6(4)
N2 C39 C40 111.0(3)
O13 C40 C39 108.4(4)
N3 C41 C42 121.5(4)
C41 C42 C43 120.5(4)
C44 C43 C42 116.4(4)
C44 C43 C36 122.5(4)
C42 C43 C36 121.1(4)
C45 C44 C43 120.8(4)
N3 C45 C44 121.0(4)
C47B C46 N3 118.8(7)
C47A C46 N3 112.9(5)
O14A C47A C46 103.7(7)
C46 C47B O14B 105.6(9)

loop_
_geom_bond_atom_site_label_1
_geom_bond_atom_site_label_2
_geom_bond_distance
P1 F6 1.586(3)
P1 F4 1.587(3)
P1 F5 1.594(3)
P1 F1 1.596(3)
P1 F3 1.603(3)
P1 F2 1.617(3)
P2A F11A 1.565(7)
P2A F10A 1.571(6)
P2A F7A 1.585(7)
P2A F12A 1.604(6)
P2A F8A 1.620(5)
P2A F9A 1.623(7)
P2B F9B 1.568(7)
P2B F11B 1.573(8)
P2B F7B 1.593(7)
P2B F10B 1.595(6)
P2B F12B 1.598(8)
P2B F8B 1.607(6)
O1 C1 1.377(5)
O1 C7 1.436(5)
O2 C9 1.415(5)
O2 C8 1.428(5)
O3 C10 1.428(5)
O3 C11 1.434(5)
O4 C18 1.371(5)
O4 C12 1.429(5)
O5 C13 1.370(5)
O5 C19 1.426(5)
O6 C21 1.424(5)
O6 C20 1.426(5)
O7 C22 1.427(5)
O7 C23 1.429(5)
O8 C6 1.374(4)
O8 C24 1.429(5)
O9 C26 1.341(4)
O9 C25 1.472(4)
O10 C26 1.208(5)
O11 C28 1.335(5)
O11 C27 1.475(5)
O12 C28 1.206(5)
O13 C40 1.427(5)
O14A C47A 1.374(11)
O14B C47B 1.486(13)
N1 C29 1.340(5)
N1 C33 1.342(5)
N2 C34 1.350(5)
N2 C38 1.351(6)
N2 C39 1.473(6)
N3 C41 1.349(6)
N3 C45 1.352(6)
N3 C46 1.499(7)
C1 C2 1.382(5)
C1 C6 1.406(6)
C2 C3 1.411(5)
C3 C4 1.367(6)
C3 C25 1.506(5)
C4 C5 1.397(6)
C5 C6 1.389(5)
C7 C8 1.493(5)
C9 C10 1.502(6)
C11 C12 1.506(6)
C13 C18 1.390(6)
C13 C14 1.390(6)
C14 C15 1.396(6)
C15 C16 1.379(7)
C16 C17 1.400(6)
C16 C27 1.511(6)
C17 C18 1.400(5)
C19 C20 1.500(6)
C21 C22 1.512(6)
C23 C24 1.500(6)
C26 C29 1.509(5)
C28 C33 1.491(5)
C29 C30 1.381(5)
C30 C31 1.383(6)
C31 C32 1.381(6)
C32 C33 1.396(5)
C34 C35 1.361(6)
C35 C36 1.397(6)
C36 C37 1.401(6)
C36 C43 1.476(6)
C37 C38 1.367(6)
C39 C40 1.511(6)
C41 C42 1.360(6)
C42 C43 1.408(6)
C43 C44 1.402(6)
C44 C45 1.365(7)
C46 C47B 1.310(13)
C46 C47A 1.450(10)

loop_
_geom_torsion_atom_site_label_1
_geom_torsion_atom_site_label_2
_geom_torsion_atom_site_label_3
_geom_torsion_atom_site_label_4
_geom_torsion
C7 O1 C1 C2 11.4(5)
C7 O1 C1 C6 -172.2(3)
O1 C1 C2 C3 176.0(3)
C6 C1 C2 C3 -0.2(5)
C1 C2 C3 C4 1.1(5)
C1 C2 C3 C25 -179.3(3)
C2 C3 C4 C5 -0.5(6)
C25 C3 C4 C5 179.9(3)
C3 C4 C5 C6 -0.9(6)
C24 O8 C6 C5 -1.0(5)
C24 O8 C6 C1 179.9(3)
C4 C5 C6 O8 -177.3(3)
C4 C5 C6 C1 1.8(5)
O1 C1 C6 O8 1.3(5)
C2 C1 C6 O8 178.0(3)
O1 C1 C6 C5 -177.8(3)
C2 C1 C6 C5 -1.2(5)
C1 O1 C7 C8 -166.8(3)
C9 O2 C8 C7 -171.8(3)
O1 C7 C8 O2 71.5(4)
C8 O2 C9 C10 -173.3(3)
C11 O3 C10 C9 176.4(3)
O2 C9 C10 O3 73.9(4)
C10 O3 C11 C12 92.2(4)
C18 O4 C12 C11 167.0(3)
O3 C11 C12 O4 -71.7(4)
C19 O5 C13 C18 177.1(3)
C19 O5 C13 C14 -1.6(5)
O5 C13 C14 C15 176.3(4)
C18 C13 C14 C15 -2.3(6)
C13 C14 C15 C16 0.6(6)
C14 C15 C16 C17 2.2(6)
C14 C15 C16 C27 -179.7(4)
C15 C16 C17 C18 -3.2(6)
C27 C16 C17 C18 178.7(3)
C12 O4 C18 C13 173.6(3)
C12 O4 C18 C17 -8.1(5)
O5 C13 C18 O4 0.9(5)
C14 C13 C18 O4 179.6(3)
O5 C13 C18 C17 -177.5(3)
C14 C13 C18 C17 1.2(6)
C16 C17 C18 O4 -176.7(3)
C16 C17 C18 C13 1.5(5)
C13 O5 C19 C20 -156.1(3)
C21 O6 C20 C19 -173.8(3)
O5 C19 C20 O6 74.2(4)
C20 O6 C21 C22 -166.9(3)
C23 O7 C22 C21 173.8(3)
O6 C21 C22 O7 68.8(4)
C22 O7 C23 C24 94.8(4)
C6 O8 C24 C23 173.1(3)
O7 C23 C24 O8 -69.2(4)
C26 O9 C25 C3 159.4(3)
C4 C3 C25 O9 -79.0(4)
C2 C3 C25 O9 101.4(4)
C25 O9 C26 O10 1.7(5)
C25 O9 C26 C29 -177.7(3)
C28 O11 C27 C16 -141.9(4)
C15 C16 C27 O11 59.8(5)
C17 C16 C27 O11 -122.1(4)
C27 O11 C28 O12 4.8(6)
C27 O11 C28 C33 -173.0(4)
C33 N1 C29 C30 2.1(6)
C33 N1 C29 C26 -175.2(3)
O10 C26 C29 N1 157.2(4)
O9 C26 C29 N1 -23.3(5)
O10 C26 C29 C30 -20.3(5)
O9 C26 C29 C30 159.2(3)
N1 C29 C30 C31 -0.7(6)
C26 C29 C30 C31 176.6(3)
C29 C30 C31 C32 -1.1(6)
C30 C31 C32 C33 1.4(6)
C29 N1 C33 C32 -1.8(6)
C29 N1 C33 C28 175.4(3)
C31 C32 C33 N1 0.1(6)
C31 C32 C33 C28 -177.1(4)
O12 C28 C33 N1 -173.2(4)
O11 C28 C33 N1 4.7(5)
O12 C28 C33 C32 4.2(6)
O11 C28 C33 C32 -177.9(4)
C38 N2 C34 C35 -3.1(6)
C39 N2 C34 C35 176.0(4)
N2 C34 C35 C36 0.1(6)
C34 C35 C36 C37 2.6(5)
C34 C35 C36 C43 -175.7(3)
C35 C36 C37 C38 -2.4(5)
C43 C36 C37 C38 175.9(3)
C34 N2 C38 C37 3.4(6)
C39 N2 C38 C37 -175.8(4)
C36 C37 C38 N2 -0.6(6)
C34 N2 C39 C40 -77.6(4)
C38 N2 C39 C40 101.6(4)
N2 C39 C40 O13 -54.3(4)
C45 N3 C41 C42 -0.2(6)
C46 N3 C41 C42 -179.4(4)
N3 C41 C42 C43 0.5(7)
C41 C42 C43 C44 -0.5(6)
C41 C42 C43 C36 178.8(4)
C35 C36 C43 C44 -176.4(4)
C37 C36 C43 C44 5.4(5)
C35 C36 C43 C42 4.3(5)
C37 C36 C43 C42 -173.9(4)
C42 C43 C44 C45 0.1(6)
C36 C43 C44 C45 -179.2(4)
C41 N3 C45 C44 -0.2(6)
C46 N3 C45 C44 179.0(4)
C43 C44 C45 N3 0.3(6)
C41 N3 C46 C47B -38.5(9)
C45 N3 C46 C47B 142.3(7)
C41 N3 C46 C47A 69.8(7)
C45 N3 C46 C47A -109.5(6)
N3 C46 C47A O14A 67.2(7)
C47A C46 C47B O14B -36.8(8)
N3 C46 C47B O14B 82.0(9)
